data_4325770
loop_
_publ_author_name
'Peng-Fei Yan'
'Po-Heng Lin'
'Fatemah Habib'
'Tomoko Aharen'
'Muralee Murugesu'
'Zhao-Peng Deng'
'Guang-Ming Li'
'Wen-Bin Sun'

_publ_section_title
;
 Planar Tetranuclear Dy(III) Single-Molecule Magnet and Its Sm(III),
 Gd(III), and Tb(III) Analogues Encapsulated by Salen-Type and
 \b-Diketonate Ligands
;
_journal_name_full 'Inorganic Chemistry'
_journal_page_first 7059
_journal_page_last 7065
_journal_paper_doi 10.1021/ic200566y
_journal_volume 50
_journal_year 2011
_chemical_formula_moiety 'C114 H138 Dy4 N10 O22'
_chemical_formula_sum 'C114 H138 Dy4 N10 O22'
_chemical_formula_weight 2650.34
_chemical_name_systematic
; 
 ? 
;
_space_group_IT_number 2
_symmetry_space_group_name_Hall '-P 1'
_symmetry_space_group_name_H-M 'P -1'
_atom_sites_solution_hydrogens geom
_atom_sites_solution_primary direct
_atom_sites_solution_secondary difmap
_audit_creation_method SHELXL-97
_cell_angle_alpha 80.3610(10)
_cell_angle_beta 70.8770(10)
_cell_angle_gamma 74.7040(10)
_cell_formula_units_Z 1
_cell_length_a 13.5657(14)
_cell_length_b 14.1614(15)
_cell_length_c 16.3381(17)
_cell_measurement_temperature 293(2)
_cell_volume 2849.1(5)
_computing_structure_refinement 'SHELXL-97 (Sheldrick, 1997)'
_computing_structure_solution 'SHELXS-97 (Sheldrick, 1990)'
_diffrn_ambient_temperature 293(2)
_diffrn_measured_fraction_theta_full 0.957
_diffrn_measured_fraction_theta_max 0.957
_diffrn_radiation_monochromator graphite
_diffrn_radiation_source 'fine-focus sealed tube'
_diffrn_radiation_type MoK\a
_diffrn_radiation_wavelength 0.71073
_diffrn_reflns_av_R_equivalents 0.0224
_diffrn_reflns_av_sigmaI/netI 0.0382
_diffrn_reflns_limit_h_max 18
_diffrn_reflns_limit_h_min -18
_diffrn_reflns_limit_k_max 18
_diffrn_reflns_limit_k_min -18
_diffrn_reflns_limit_l_max 21
_diffrn_reflns_limit_l_min -16
_diffrn_reflns_number 25040
_diffrn_reflns_theta_full 28.30
_diffrn_reflns_theta_max 28.30
_diffrn_reflns_theta_min 2.65
_exptl_absorpt_coefficient_mu 2.664
_exptl_absorpt_correction_T_max 0.6456
_exptl_absorpt_correction_T_min 0.5556
_exptl_absorpt_correction_type multi-scan
_exptl_crystal_density_diffrn 1.545
_exptl_crystal_F_000 1332
_exptl_crystal_size_max 0.25
_exptl_crystal_size_mid 0.21
_exptl_crystal_size_min 0.18
_refine_diff_density_max 1.616
_refine_diff_density_min -1.037
_refine_diff_density_rms 0.102
_refine_ls_extinction_method none
_refine_ls_goodness_of_fit_ref 1.052
_refine_ls_hydrogen_treatment mixed
_refine_ls_matrix_type full
_refine_ls_number_parameters 680
_refine_ls_number_reflns 13555
_refine_ls_number_restraints 1
_refine_ls_restrained_S_all 1.052
_refine_ls_R_factor_all 0.0508
_refine_ls_R_factor_gt 0.0319
_refine_ls_shift/su_max 0.002
_refine_ls_shift/su_mean 0.000
_refine_ls_structure_factor_coef Fsqd
_refine_ls_weighting_details 'calc w=1/[\s^2^(Fo^2^)+(0.0346P)^2^+2.7550P] where P=(Fo^2^+2Fc^2^)/3'
_refine_ls_weighting_scheme calc
_refine_ls_wR_factor_gt 0.0733
_refine_ls_wR_factor_ref 0.0846
_reflns_number_gt 10271
_reflns_number_total 13555
_reflns_threshold_expression >2sigma(I)
_cod_data_source_file ic200566y_si_002_4.cif
_cod_data_source_block 4
_cod_original_sg_symbol_Hall '-p 1'
_cod_database_code 4325770

loop_
_symmetry_equiv_pos_as_xyz
'x, y, z'
'-x, -y, -z'

loop_
_atom_site_label
_atom_site_type_symbol
_atom_site_fract_x
_atom_site_fract_y
_atom_site_fract_z
_atom_site_U_iso_or_equiv
_atom_site_adp_type
_atom_site_occupancy
_atom_site_symmetry_multiplicity
_atom_site_calc_flag
_atom_site_refinement_flags
Dy1 Dy 0.949812(13) 0.560250(12) 0.404342(11) 0.03060(5) Uani 1 1 d .
Dy2 Dy 0.762651(13) 0.593513(13) 0.621184(11) 0.03258(5) Uani 1 1 d .
O8 O 0.8317(2) 0.46349(19) 0.52370(17) 0.0368(6) Uani 1 1 d .
O2 O 0.7766(2) 0.6559(2) 0.47414(18) 0.0400(6) Uani 1 1 d .
O3 O 1.05650(19) 0.41550(17) 0.45563(17) 0.0316(5) Uani 1 1 d D
O6 O 0.9954(2) 0.7109(2) 0.39944(19) 0.0444(7) Uani 1 1 d .
O7 O 0.9133(2) 0.6536(2) 0.28349(18) 0.0426(6) Uani 1 1 d .
O9 O 0.9040(2) 0.4503(2) 0.34179(18) 0.0462(7) Uani 1 1 d .
O1 O 0.8719(2) 0.4747(2) 0.69312(17) 0.0381(6) Uani 1 1 d .
O4 O 0.6084(2) 0.5747(2) 0.60145(18) 0.0446(7) Uani 1 1 d .
O5 O 0.6422(2) 0.5731(2) 0.75470(19) 0.0512(8) Uani 1 1 d .
N2 N 0.6826(3) 0.7755(3) 0.6168(2) 0.0468(8) Uani 1 1 d .
N1 N 0.8048(3) 0.6787(3) 0.7241(2) 0.0459(8) Uani 1 1 d .
C29 C 0.8033(3) 0.3845(3) 0.5245(3) 0.0385(9) Uani 1 1 d .
C28 C 0.8249(4) 0.3369(3) 0.4507(3) 0.0481(10) Uani 1 1 d .
H28A H 0.8081 0.2757 0.4591 0.058 Uiso 1 1 calc R
C32 C 0.5154(3) 0.5658(3) 0.6486(3) 0.0432(9) Uani 1 1 d .
C13 C 0.6879(3) 0.6984(3) 0.4499(3) 0.0412(10) Uani 1 1 d .
C27 C 0.8696(3) 0.3727(3) 0.3647(3) 0.0449(10) Uani 1 1 d .
C30 C 0.7427(4) 0.3418(3) 0.6112(3) 0.0541(12) Uani 1 1 d .
H30A H 0.7335 0.3829 0.6555 0.081 Uiso 1 1 calc R
H30B H 0.7821 0.2771 0.6241 0.081 Uiso 1 1 calc R
H30C H 0.6738 0.3381 0.6092 0.081 Uiso 1 1 calc R
C16 C 0.8461(3) 0.4609(3) 0.7805(3) 0.0449(10) Uani 1 1 d .
C12 C 0.6666(3) 0.6646(3) 0.3847(3) 0.0461(10) Uani 1 1 d .
H12A H 0.7162 0.6139 0.3540 0.055 Uiso 1 1 calc R
C33 C 0.4847(3) 0.5527(3) 0.7379(3) 0.0513(11) Uani 1 1 d .
H33A H 0.4167 0.5415 0.7668 0.062 Uiso 1 1 calc R
C17 C 0.8449(3) 0.3648(4) 0.8208(3) 0.0512(11) Uani 1 1 d .
H17A H 0.8609 0.3128 0.7871 0.061 Uiso 1 1 calc R
C15 C 0.8205(3) 0.5386(3) 0.8326(3) 0.0463(10) Uani 1 1 d .
C8 C 0.6134(3) 0.7777(3) 0.4950(3) 0.0481(10) Uani 1 1 d .
C34 C 0.5498(3) 0.5554(3) 0.7868(3) 0.0460(10) Uani 1 1 d .
C24 C 0.9043(3) 0.7438(3) 0.2560(3) 0.0482(10) Uani 1 1 d .
C7 C 0.6237(4) 0.8173(3) 0.5677(3) 0.0553(12) Uani 1 1 d .
H7A H 0.5829 0.8802 0.5799 0.066 Uiso 1 1 calc R
C9 C 0.5207(4) 0.8198(4) 0.4694(4) 0.0644(14) Uani 1 1 d .
H9A H 0.4729 0.8740 0.4962 0.077 Uiso 1 1 calc R
C14 C 0.8133(3) 0.6401(4) 0.7996(3) 0.0512(11) Uani 1 1 d .
H14A H 0.8150 0.6825 0.8366 0.061 Uiso 1 1 calc R
C11 C 0.5720(4) 0.7052(4) 0.3644(3) 0.0573(12) Uani 1 1 d .
H11A H 0.5576 0.6794 0.3219 0.069 Uiso 1 1 calc R
C25 C 0.8714(5) 0.7733(4) 0.1736(3) 0.0685(15) Uani 1 1 d .
H25A H 0.8587 0.7173 0.1560 0.103 Uiso 1 1 calc R
H25B H 0.9276 0.7970 0.1283 0.103 Uiso 1 1 calc R
H25C H 0.8072 0.8242 0.1842 0.103 Uiso 1 1 calc R
C6 C 0.6804(4) 0.8279(3) 0.6891(3) 0.0566(12) Uani 1 1 d .
H6A H 0.6236 0.8113 0.7406 0.068 Uiso 1 1 calc R
C22 C 0.9736(4) 0.7943(3) 0.3594(3) 0.0511(11) Uani 1 1 d .
C20 C 0.7975(4) 0.5174(4) 0.9235(3) 0.0605(13) Uani 1 1 d .
H20A H 0.7822 0.5683 0.9582 0.073 Uiso 1 1 calc R
C23 C 0.9264(4) 0.8138(3) 0.2928(3) 0.0573(12) Uani 1 1 d .
H23A H 0.9084 0.8790 0.2713 0.069 Uiso 1 1 calc R
C18 C 0.8199(4) 0.3478(4) 0.9104(3) 0.0616(13) Uani 1 1 d .
H18A H 0.8185 0.2842 0.9363 0.074 Uiso 1 1 calc R
C1 C 0.7880(4) 0.7863(3) 0.7091(3) 0.0543(12) Uani 1 1 d .
H1A H 0.7841 0.8122 0.7623 0.065 Uiso 1 1 calc R
C19 C 0.7969(4) 0.4233(5) 0.9621(3) 0.0691(15) Uani 1 1 d .
H19A H 0.7814 0.4108 1.0222 0.083 Uiso 1 1 calc R
C26 C 0.8755(4) 0.3168(4) 0.2911(3) 0.0673(14) Uani 1 1 d .
H26A H 0.9082 0.3497 0.2364 0.101 Uiso 1 1 calc R
H26B H 0.8045 0.3142 0.2936 0.101 Uiso 1 1 calc R
H26C H 0.9174 0.2512 0.2966 0.101 Uiso 1 1 calc R
C31 C 0.4355(4) 0.5714(4) 0.6009(3) 0.0662(14) Uani 1 1 d .
H31A H 0.4694 0.5796 0.5393 0.099 Uiso 1 1 calc R
H31B H 0.3764 0.6263 0.6179 0.099 Uiso 1 1 calc R
H31C H 0.4100 0.5118 0.6150 0.099 Uiso 1 1 calc R
C10 C 0.4988(4) 0.7833(4) 0.4061(4) 0.0684(15) Uani 1 1 d .
H10A H 0.4357 0.8107 0.3916 0.082 Uiso 1 1 calc R
C2 C 0.8779(4) 0.8168(4) 0.6365(4) 0.0674(15) Uani 1 1 d .
H2A H 0.8823 0.7922 0.5832 0.081 Uiso 1 1 calc R
H2B H 0.9450 0.7886 0.6496 0.081 Uiso 1 1 calc R
C5 C 0.6613(4) 0.9403(4) 0.6749(4) 0.0757(17) Uani 1 1 d .
H5A H 0.5960 0.9665 0.6586 0.091 Uiso 1 1 calc R
H5B H 0.6519 0.9663 0.7289 0.091 Uiso 1 1 calc R
C35 C 0.5110(4) 0.5400(5) 0.8850(3) 0.0726(16) Uani 1 1 d .
H35A H 0.5662 0.5436 0.9084 0.109 Uiso 1 1 calc R
H35B H 0.4939 0.4766 0.9022 0.109 Uiso 1 1 calc R
H35C H 0.4483 0.5901 0.9068 0.109 Uiso 1 1 calc R
C21 C 1.0055(6) 0.8768(4) 0.3846(4) 0.088(2) Uani 1 1 d .
H21A H 1.0368 0.8528 0.4311 0.133 Uiso 1 1 calc R
H21B H 0.9434 0.9285 0.4034 0.133 Uiso 1 1 calc R
H21C H 1.0567 0.9016 0.3353 0.133 Uiso 1 1 calc R
N4 N 0.5635(3) 0.9201(3) 1.1566(3) 0.0591(10) Uani 1 1 d .
H4C H 0.5429 0.9755 1.1295 0.071 Uiso 1 1 calc R
N3 N 0.6906(3) 0.8226(3) 1.0030(3) 0.0613(11) Uani 1 1 d .
H3C H 0.7357 0.7670 1.0032 0.074 Uiso 1 1 calc R
C43 C 0.6106(4) 0.9163(4) 1.2127(3) 0.0563(12) Uani 1 1 d .
H43A H 0.6340 0.8554 1.2402 0.068 Uiso 1 1 calc R
C44 C 0.6298(4) 1.0028(4) 1.2360(3) 0.0574(12) Uani 1 1 d .
C37 C 0.5769(4) 0.8265(4) 1.0387(3) 0.0572(12) Uani 1 1 d .
H37A H 0.5380 0.8868 1.0137 0.069 Uiso 1 1 calc R
C45 C 0.6001(4) 1.0955(4) 1.1952(4) 0.0682(15) Uani 1 1 d .
C42 C 0.5441(4) 0.8304(4) 1.1379(3) 0.0578(12) Uani 1 1 d .
H42A H 0.5867 0.7730 1.1632 0.069 Uiso 1 1 calc R
C41 C 0.4256(4) 0.8304(4) 1.1781(3) 0.0684(14) Uani 1 1 d .
H41A H 0.4073 0.8285 1.2408 0.082 Uiso 1 1 calc R
H41B H 0.3834 0.8908 1.1578 0.082 Uiso 1 1 calc R
C38 C 0.5485(4) 0.7395(4) 1.0166(3) 0.0647(13) Uani 1 1 d .
H38A H 0.5903 0.6791 1.0373 0.078 Uiso 1 1 calc R
H38B H 0.5664 0.7406 0.9539 0.078 Uiso 1 1 calc R
C49 C 0.6766(4) 0.9953(5) 1.3018(4) 0.0749(16) Uani 1 1 d .
H49A H 0.6965 0.9339 1.3300 0.090 Uiso 1 1 calc R
C40 C 0.3973(5) 0.7439(5) 1.1551(4) 0.0780(17) Uani 1 1 d .
H40A H 0.3208 0.7488 1.1789 0.094 Uiso 1 1 calc R
H40B H 0.4333 0.6834 1.1808 0.094 Uiso 1 1 calc R
C39 C 0.4304(4) 0.7409(5) 1.0572(4) 0.0728(15) Uani 1 1 d .
H39A H 0.4155 0.6828 1.0441 0.087 Uiso 1 1 calc R
H39B H 0.3886 0.7981 1.0323 0.087 Uiso 1 1 calc R
C50 C 0.7236(5) 0.8996(5) 0.9719(4) 0.0794(17) Uani 1 1 d .
H50A H 0.6731 0.9579 0.9688 0.095 Uiso 1 1 calc R
O13 O 0.8940(3) 0.7292(3) 0.9636(3) 0.0867(12) Uani 1 1 d .
H13A H 0.8290 0.7343 0.9790 0.130 Uiso 1 1 calc R
O12 O 0.5528(4) 1.1056(3) 1.1324(3) 0.0924(13) Uani 1 1 d .
H12B H 0.5397 1.1636 1.1140 0.139 Uiso 1 1 calc R
C3 C 0.8599(5) 0.9293(4) 0.6240(5) 0.0845(19) Uani 1 1 d .
H3A H 0.8588 0.9539 0.6763 0.101 Uiso 1 1 calc R
H3B H 0.9181 0.9484 0.5764 0.101 Uiso 1 1 calc R
C4 C 0.7540(5) 0.9737(4) 0.6043(5) 0.089(2) Uani 1 1 d .
H4A H 0.7410 1.0448 0.5998 0.107 Uiso 1 1 calc R
H4B H 0.7582 0.9543 0.5489 0.107 Uiso 1 1 calc R
C52 C 0.9156(5) 0.8188(6) 0.9384(4) 0.0800(18) Uani 1 1 d .
C51 C 0.8357(6) 0.9029(5) 0.9404(4) 0.0873(19) Uani 1 1 d .
C46 C 0.6172(6) 1.1771(5) 1.2197(6) 0.098(2) Uani 1 1 d .
H46A H 0.5973 1.2390 1.1924 0.118 Uiso 1 1 calc R
C48 C 0.6942(5) 1.0760(6) 1.3259(5) 0.098(2) Uani 1 1 d .
H48A H 0.7260 1.0702 1.3696 0.118 Uiso 1 1 calc R
C47 C 0.6632(6) 1.1662(6) 1.2836(6) 0.106(3) Uani 1 1 d .
H47A H 0.6743 1.2216 1.2996 0.128 Uiso 1 1 calc R
C53 C 1.0235(6) 0.8233(8) 0.9097(5) 0.111(3) Uani 1 1 d .
H53A H 1.0771 0.7664 0.9079 0.133 Uiso 1 1 calc R
C54 C 1.0486(9) 0.9137(11) 0.8843(7) 0.159(5) Uani 1 1 d .
H54A H 1.1200 0.9177 0.8630 0.191 Uiso 1 1 calc R
C56 C 0.8641(8) 0.9936(7) 0.9162(6) 0.148(4) Uani 1 1 d .
H56A H 0.8111 1.0510 0.9181 0.178 Uiso 1 1 calc R
C55 C 0.9694(10) 0.9988(10) 0.8897(8) 0.187(6) Uani 1 1 d .
H55A H 0.9876 1.0596 0.8753 0.225 Uiso 1 1 calc R
H3O H 1.052(10) 0.356(3) 0.459(8) 0.281 Uiso 1 1 d D
C57 C 0.8146(5) 0.5501(5) 0.1410(4) 0.0704(15) Uani 1 1 d .
C58 C 0.9294(5) 0.5206(5) 0.1230(4) 0.0793(17) Uani 1 1 d .
H58A H 0.9624 0.5648 0.0774 0.119 Uiso 1 1 calc R
H58B H 0.9541 0.4551 0.1051 0.119 Uiso 1 1 calc R
H58C H 0.9479 0.5223 0.1745 0.119 Uiso 1 1 calc R
N5 N 0.7247(5) 0.5743(5) 0.1557(4) 0.1038(19) Uani 1 1 d .

loop_
_atom_site_aniso_label
_atom_site_aniso_U_11
_atom_site_aniso_U_22
_atom_site_aniso_U_33
_atom_site_aniso_U_23
_atom_site_aniso_U_13
_atom_site_aniso_U_12
Dy1 0.02483(9) 0.03353(10) 0.03149(10) -0.00415(7) -0.00658(7) -0.00478(7)
Dy2 0.02295(9) 0.03795(10) 0.03396(10) -0.00743(7) -0.00522(7) -0.00353(7)
O8 0.0296(13) 0.0380(14) 0.0412(15) -0.0072(12) -0.0067(11) -0.0077(11)
O2 0.0260(13) 0.0444(15) 0.0446(16) -0.0024(12) -0.0108(12) 0.0000(11)
O3 0.0257(12) 0.0321(13) 0.0346(14) -0.0049(11) -0.0066(10) -0.0045(10)
O6 0.0469(17) 0.0414(16) 0.0477(17) -0.0012(13) -0.0143(14) -0.0159(13)
O7 0.0411(16) 0.0458(16) 0.0389(16) 0.0020(13) -0.0133(13) -0.0082(13)
O9 0.0492(17) 0.0508(17) 0.0443(17) -0.0065(13) -0.0159(14) -0.0167(14)
O1 0.0279(13) 0.0471(16) 0.0333(14) -0.0014(12) -0.0062(11) -0.0036(11)
O4 0.0284(14) 0.0606(18) 0.0435(16) -0.0051(14) -0.0083(12) -0.0105(13)
O5 0.0320(15) 0.075(2) 0.0423(17) -0.0071(15) -0.0057(13) -0.0110(14)
N2 0.0391(19) 0.044(2) 0.055(2) -0.0124(17) -0.0133(17) -0.0015(16)
N1 0.0404(19) 0.046(2) 0.054(2) -0.0166(17) -0.0151(17) -0.0058(16)
C29 0.0267(18) 0.041(2) 0.047(2) -0.0015(18) -0.0106(17) -0.0095(16)
C28 0.049(3) 0.044(2) 0.058(3) -0.006(2) -0.017(2) -0.019(2)
C32 0.032(2) 0.042(2) 0.055(3) -0.0086(19) -0.0128(19) -0.0060(17)
C13 0.037(2) 0.0325(19) 0.042(2) 0.0014(17) 0.0058(18) -0.0123(17)
C27 0.035(2) 0.049(2) 0.055(3) -0.016(2) -0.019(2) -0.0036(18)
C30 0.052(3) 0.050(3) 0.058(3) 0.000(2) -0.009(2) -0.019(2)
C16 0.0222(18) 0.057(3) 0.042(2) 0.004(2) 0.0023(17) -0.0075(18)
C12 0.043(2) 0.053(3) 0.040(2) -0.0008(19) -0.0128(19) -0.009(2)
C33 0.029(2) 0.066(3) 0.054(3) -0.007(2) -0.0020(19) -0.014(2)
C17 0.036(2) 0.070(3) 0.041(2) -0.001(2) -0.0061(19) -0.011(2)
C15 0.034(2) 0.065(3) 0.039(2) -0.016(2) -0.0110(18) -0.002(2)
C8 0.038(2) 0.044(2) 0.056(3) 0.003(2) -0.018(2) 0.0012(18)
C34 0.037(2) 0.050(2) 0.039(2) -0.0053(19) 0.0008(18) -0.0050(19)
C24 0.037(2) 0.049(3) 0.048(3) 0.005(2) -0.0103(19) -0.0016(19)
C7 0.043(3) 0.044(2) 0.071(3) -0.009(2) -0.017(2) 0.006(2)
C9 0.045(3) 0.060(3) 0.074(4) 0.000(3) -0.022(3) 0.014(2)
C14 0.043(2) 0.066(3) 0.051(3) -0.025(2) -0.018(2) -0.006(2)
C11 0.049(3) 0.069(3) 0.056(3) 0.006(2) -0.026(2) -0.010(2)
C25 0.072(4) 0.073(4) 0.056(3) 0.012(3) -0.029(3) -0.007(3)
C6 0.049(3) 0.051(3) 0.068(3) -0.022(2) -0.014(2) -0.002(2)
C22 0.054(3) 0.039(2) 0.055(3) -0.003(2) -0.007(2) -0.014(2)
C20 0.048(3) 0.091(4) 0.040(3) -0.019(3) -0.014(2) -0.003(3)
C23 0.070(3) 0.038(2) 0.060(3) 0.009(2) -0.024(3) -0.008(2)
C18 0.046(3) 0.082(4) 0.047(3) 0.009(3) -0.008(2) -0.016(3)
C1 0.056(3) 0.047(2) 0.066(3) -0.023(2) -0.020(2) -0.008(2)
C19 0.051(3) 0.113(5) 0.034(3) -0.002(3) -0.008(2) -0.012(3)
C26 0.073(4) 0.073(3) 0.068(3) -0.024(3) -0.022(3) -0.024(3)
C31 0.040(3) 0.097(4) 0.068(3) -0.018(3) -0.016(2) -0.021(3)
C10 0.047(3) 0.082(4) 0.072(4) 0.008(3) -0.033(3) 0.005(3)
C2 0.051(3) 0.053(3) 0.098(4) -0.020(3) -0.018(3) -0.009(2)
C5 0.062(3) 0.056(3) 0.105(5) -0.036(3) -0.021(3) 0.006(3)
C35 0.062(3) 0.103(5) 0.043(3) -0.004(3) 0.004(2) -0.028(3)
C21 0.135(6) 0.049(3) 0.101(5) 0.001(3) -0.049(4) -0.041(4)
N4 0.066(3) 0.045(2) 0.060(3) -0.0024(19) -0.018(2) -0.0029(19)
N3 0.062(3) 0.054(2) 0.057(3) -0.002(2) -0.012(2) -0.006(2)
C43 0.051(3) 0.051(3) 0.056(3) -0.003(2) -0.008(2) -0.004(2)
C44 0.046(3) 0.053(3) 0.067(3) -0.010(2) -0.010(2) -0.008(2)
C37 0.054(3) 0.055(3) 0.053(3) 0.000(2) -0.011(2) -0.007(2)
C45 0.060(3) 0.050(3) 0.086(4) -0.007(3) -0.012(3) -0.009(2)
C42 0.063(3) 0.051(3) 0.055(3) -0.006(2) -0.014(2) -0.008(2)
C41 0.067(4) 0.080(4) 0.053(3) -0.011(3) -0.009(3) -0.016(3)
C38 0.069(4) 0.067(3) 0.056(3) -0.009(3) -0.017(3) -0.012(3)
C49 0.058(3) 0.080(4) 0.086(4) -0.017(3) -0.022(3) -0.007(3)
C40 0.072(4) 0.092(4) 0.070(4) -0.005(3) -0.012(3) -0.030(3)
C39 0.066(4) 0.082(4) 0.071(4) -0.015(3) -0.015(3) -0.019(3)
C50 0.073(4) 0.069(4) 0.079(4) 0.014(3) -0.010(3) -0.016(3)
O13 0.068(3) 0.097(3) 0.098(3) -0.028(3) -0.030(2) -0.005(2)
O12 0.115(4) 0.058(2) 0.096(3) 0.013(2) -0.040(3) -0.006(2)
C3 0.071(4) 0.055(3) 0.125(6) -0.025(3) -0.016(4) -0.016(3)
C4 0.081(4) 0.049(3) 0.126(6) -0.014(3) -0.019(4) -0.009(3)
C52 0.073(4) 0.115(6) 0.052(3) -0.021(3) -0.003(3) -0.034(4)
C51 0.079(4) 0.093(5) 0.074(4) 0.008(3) 0.003(3) -0.033(4)
C46 0.082(5) 0.058(4) 0.151(7) -0.020(4) -0.029(5) -0.010(3)
C48 0.065(4) 0.119(6) 0.120(6) -0.053(5) -0.025(4) -0.014(4)
C47 0.074(5) 0.084(5) 0.165(8) -0.057(5) -0.015(5) -0.021(4)
C53 0.087(5) 0.166(8) 0.083(5) -0.035(5) -0.010(4) -0.036(6)
C54 0.100(8) 0.229(14) 0.136(9) -0.030(9) 0.025(7) -0.085(9)
C56 0.121(7) 0.119(7) 0.164(9) 0.025(6) 0.020(6) -0.063(6)
C55 0.145(10) 0.177(12) 0.209(13) 0.012(10) 0.030(10) -0.108(9)
C57 0.072(4) 0.088(4) 0.057(3) -0.003(3) -0.017(3) -0.033(3)
C58 0.065(4) 0.106(5) 0.063(4) -0.018(3) -0.014(3) -0.013(3)
N5 0.074(4) 0.119(5) 0.122(5) -0.009(4) -0.027(4) -0.031(4)

loop_
_atom_type_symbol
_atom_type_description
_atom_type_scat_dispersion_real
_atom_type_scat_dispersion_imag
_atom_type_scat_source
C C 0.0033 0.0016 'International Tables Vol C Tables 4.2.6.8 and 6.1.1.4'
H H 0.0000 0.0000 'International Tables Vol C Tables 4.2.6.8 and 6.1.1.4'
N N 0.0061 0.0033 'International Tables Vol C Tables 4.2.6.8 and 6.1.1.4'
O O 0.0106 0.0060 'International Tables Vol C Tables 4.2.6.8 and 6.1.1.4'
Dy Dy -0.1892 4.4098 'International Tables Vol C Tables 4.2.6.8 and 6.1.1.4'

loop_
_geom_angle_atom_site_label_1
_geom_angle_atom_site_label_2
_geom_angle_atom_site_label_3
_geom_angle
_geom_angle_site_symmetry_1
_geom_angle_site_symmetry_3
O7 Dy1 O9 77.92(10) . .
O7 Dy1 O3 138.16(9) . 2_766
O9 Dy1 O3 136.80(9) . 2_766
O7 Dy1 O6 73.98(10) . .
O9 Dy1 O6 151.31(10) . .
O3 Dy1 O6 71.13(9) 2_766 .
O7 Dy1 O3 145.51(9) . .
O9 Dy1 O3 83.15(10) . .
O3 Dy1 O3 73.39(9) 2_766 .
O6 Dy1 O3 117.74(9) . .
O7 Dy1 O1 82.66(9) . 2_766
O9 Dy1 O1 90.02(10) . 2_766
O3 Dy1 O1 113.26(9) 2_766 2_766
O6 Dy1 O1 80.84(10) . 2_766
O3 Dy1 O1 68.68(9) . 2_766
O7 Dy1 O2 81.19(10) . .
O9 Dy1 O2 100.90(10) . .
O3 Dy1 O2 71.03(9) 2_766 .
O6 Dy1 O2 80.57(10) . .
O3 Dy1 O2 131.04(9) . .
O1 Dy1 O2 158.12(9) 2_766 .
O7 Dy1 O8 128.43(9) . .
O9 Dy1 O8 71.24(9) . .
O3 Dy1 O8 66.79(8) 2_766 .
O6 Dy1 O8 132.48(9) . .
O3 Dy1 O8 69.77(8) . .
O1 Dy1 O8 136.01(9) 2_766 .
O2 Dy1 O8 65.85(9) . .
O7 Dy1 Dy2 121.36(7) . .
O9 Dy1 Dy2 108.67(7) . .
O3 Dy1 Dy2 38.96(6) 2_766 .
O6 Dy1 Dy2 91.05(7) . .
O3 Dy1 Dy2 91.89(6) . .
O1 Dy1 Dy2 151.59(6) 2_766 .
O2 Dy1 Dy2 40.19(7) . .
O8 Dy1 Dy2 41.72(6) . .
O7 Dy1 Dy1 168.22(7) . 2_766
O9 Dy1 Dy1 112.09(7) . 2_766
O3 Dy1 Dy1 37.03(6) 2_766 2_766
O6 Dy1 Dy1 95.30(7) . 2_766
O3 Dy1 Dy1 36.36(6) . 2_766
O1 Dy1 Dy1 90.91(6) 2_766 2_766
O2 Dy1 Dy1 102.21(7) . 2_766
O8 Dy1 Dy1 62.55(6) . 2_766
Dy2 Dy1 Dy1 62.594(9) . 2_766
O7 Dy1 Dy2 117.96(7) . 2_766
O9 Dy1 Dy2 93.82(8) . 2_766
O3 Dy1 Dy2 87.18(6) 2_766 2_766
O6 Dy1 Dy2 94.20(7) . 2_766
O3 Dy1 Dy2 34.84(6) . 2_766
O1 Dy1 Dy2 35.47(6) 2_766 2_766
O2 Dy1 Dy2 158.16(7) . 2_766
O8 Dy1 Dy2 104.61(6) . 2_766
Dy2 Dy1 Dy2 119.487(7) . 2_766
Dy1 Dy1 Dy2 56.893(6) 2_766 2_766
O5 Dy2 O4 71.60(10) . .
O5 Dy2 O3 145.43(10) . 2_766
O4 Dy2 O3 139.95(9) . 2_766
O5 Dy2 O1 79.33(10) . .
O4 Dy2 O1 125.13(10) . .
O3 Dy2 O1 69.88(9) 2_766 .
O5 Dy2 O2 142.97(10) . .
O4 Dy2 O2 75.98(9) . .
O3 Dy2 O2 71.28(9) 2_766 .
O1 Dy2 O2 135.54(9) . .
O5 Dy2 O8 120.61(10) . .
O4 Dy2 O8 78.07(9) . .
O3 Dy2 O8 68.72(8) 2_766 .
O1 Dy2 O8 78.42(9) . .
O2 Dy2 O8 67.92(9) . .
O5 Dy2 N1 72.82(11) . .
O4 Dy2 N1 135.45(11) . .
O3 Dy2 N1 82.88(10) 2_766 .
O1 Dy2 N1 72.14(11) . .
O2 Dy2 N1 123.08(11) . .
O8 Dy2 N1 144.66(10) . .
O5 Dy2 N2 89.46(12) . .
O4 Dy2 N2 87.12(11) . .
O3 Dy2 N2 103.25(10) 2_766 .
O1 Dy2 N2 138.69(11) . .
O2 Dy2 N2 71.32(11) . .
O8 Dy2 N2 138.86(11) . .
N1 Dy2 N2 66.57(12) . .
O5 Dy2 Dy1 164.77(8) . .
O4 Dy2 Dy1 101.12(7) . .
O3 Dy2 Dy1 38.95(6) 2_766 .
O1 Dy2 Dy1 95.05(6) . .
O2 Dy2 Dy1 40.49(6) . .
O8 Dy2 Dy1 44.15(6) . .
N1 Dy2 Dy1 119.19(8) . .
N2 Dy2 Dy1 103.76(8) . .
O5 Dy2 Dy1 115.39(8) . 2_766
O4 Dy2 Dy1 137.03(7) . 2_766
O3 Dy2 Dy1 35.46(6) 2_766 2_766
O1 Dy2 Dy1 36.08(6) . 2_766
O2 Dy2 Dy1 100.45(6) . 2_766
O8 Dy2 Dy1 61.72(6) . 2_766
N1 Dy2 Dy1 82.93(8) . 2_766
N2 Dy2 Dy1 133.12(8) . 2_766
Dy1 Dy2 Dy1 60.513(7) . 2_766
C29 O8 Dy2 132.5(2) . .
C29 O8 Dy1 132.0(2) . .
Dy2 O8 Dy1 94.13(8) . .
C13 O2 Dy2 120.5(2) . .
C13 O2 Dy1 134.7(2) . .
Dy2 O2 Dy1 99.32(10) . .
Dy1 O3 Dy2 102.08(9) 2_766 2_766
Dy1 O3 Dy1 106.61(9) 2_766 .
Dy2 O3 Dy1 109.70(10) 2_766 .
Dy1 O3 H3O 105(8) 2_766 .
Dy2 O3 H3O 102(8) 2_766 .
Dy1 O3 H3O 129(9) . .
C22 O6 Dy1 133.3(3) . .
C24 O7 Dy1 134.7(3) . .
C27 O9 Dy1 138.2(3) . .
C16 O1 Dy2 122.0(2) . .
C16 O1 Dy1 125.1(2) . 2_766
Dy2 O1 Dy1 108.44(10) . 2_766
C32 O4 Dy2 137.5(3) . .
C34 O5 Dy2 138.9(3) . .
C7 N2 C6 119.2(4) . .
C7 N2 Dy2 121.5(3) . .
C6 N2 Dy2 117.2(3) . .
C14 N1 C1 116.5(4) . .
C14 N1 Dy2 124.3(3) . .
C1 N1 Dy2 116.7(3) . .
O8 C29 C28 123.9(4) . .
O8 C29 C30 116.9(4) . .
C28 C29 C30 119.1(4) . .
C29 C28 C27 125.9(4) . .
C29 C28 H28A 117.0 . .
C27 C28 H28A 117.0 . .
O4 C32 C33 124.3(4) . .
O4 C32 C31 116.1(4) . .
C33 C32 C31 119.6(4) . .
O2 C13 C12 121.5(4) . .
O2 C13 C8 119.0(4) . .
C12 C13 C8 119.5(4) . .
O9 C27 C28 125.5(4) . .
O9 C27 C26 115.5(4) . .
C28 C27 C26 119.0(4) . .
C29 C30 H30A 109.5 . .
C29 C30 H30B 109.5 . .
H30A C30 H30B 109.5 . .
C29 C30 H30C 109.5 . .
H30A C30 H30C 109.5 . .
H30B C30 H30C 109.5 . .
O1 C16 C15 122.3(4) . .
O1 C16 C17 118.6(4) . .
C15 C16 C17 119.0(4) . .
C13 C12 C11 120.6(4) . .
C13 C12 H12A 119.7 . .
C11 C12 H12A 119.7 . .
C32 C33 C34 123.3(4) . .
C32 C33 H33A 118.4 . .
C34 C33 H33A 118.4 . .
C18 C17 C16 120.2(5) . .
C18 C17 H17A 119.9 . .
C16 C17 H17A 119.9 . .
C16 C15 C20 118.8(4) . .
C16 C15 C14 124.2(4) . .
C20 C15 C14 117.0(4) . .
C9 C8 C13 117.9(5) . .
C9 C8 C7 117.0(4) . .
C13 C8 C7 125.1(4) . .
O5 C34 C33 123.9(4) . .
O5 C34 C35 115.6(4) . .
C33 C34 C35 120.5(4) . .
O7 C24 C23 125.3(4) . .
O7 C24 C25 115.6(4) . .
C23 C24 C25 119.1(4) . .
N2 C7 C8 127.4(4) . .
N2 C7 H7A 116.3 . .
C8 C7 H7A 116.3 . .
C10 C9 C8 121.9(5) . .
C10 C9 H9A 119.0 . .
C8 C9 H9A 119.0 . .
N1 C14 C15 127.1(4) . .
N1 C14 H14A 116.5 . .
C15 C14 H14A 116.5 . .
C10 C11 C12 121.2(5) . .
C10 C11 H11A 119.4 . .
C12 C11 H11A 119.4 . .
C24 C25 H25A 109.5 . .
C24 C25 H25B 109.5 . .
H25A C25 H25B 109.5 . .
C24 C25 H25C 109.5 . .
H25A C25 H25C 109.5 . .
H25B C25 H25C 109.5 . .
N2 C6 C5 117.1(5) . .
N2 C6 C1 107.3(4) . .
C5 C6 C1 109.0(4) . .
N2 C6 H6A 107.7 . .
C5 C6 H6A 107.7 . .
C1 C6 H6A 107.7 . .
O6 C22 C23 124.9(4) . .
O6 C22 C21 116.5(5) . .
C23 C22 C21 118.6(4) . .
C19 C20 C15 121.7(5) . .
C19 C20 H20A 119.2 . .
C15 C20 H20A 119.2 . .
C24 C23 C22 125.1(4) . .
C24 C23 H23A 117.5 . .
C22 C23 H23A 117.5 . .
C19 C18 C17 121.3(5) . .
C19 C18 H18A 119.4 . .
C17 C18 H18A 119.4 . .
N1 C1 C2 111.5(4) . .
N1 C1 C6 108.6(4) . .
C2 C1 C6 110.8(4) . .
N1 C1 H1A 108.6 . .
C2 C1 H1A 108.6 . .
C6 C1 H1A 108.6 . .
C20 C19 C18 119.1(5) . .
C20 C19 H19A 120.5 . .
C18 C19 H19A 120.5 . .
C27 C26 H26A 109.5 . .
C27 C26 H26B 109.5 . .
H26A C26 H26B 109.5 . .
C27 C26 H26C 109.5 . .
H26A C26 H26C 109.5 . .
H26B C26 H26C 109.5 . .
C32 C31 H31A 109.5 . .
C32 C31 H31B 109.5 . .
H31A C31 H31B 109.5 . .
C32 C31 H31C 109.5 . .
H31A C31 H31C 109.5 . .
H31B C31 H31C 109.5 . .
C9 C10 C11 118.7(5) . .
C9 C10 H10A 120.6 . .
C11 C10 H10A 120.6 . .
C1 C2 C3 110.4(4) . .
C1 C2 H2A 109.6 . .
C3 C2 H2A 109.6 . .
C1 C2 H2B 109.6 . .
C3 C2 H2B 109.6 . .
H2A C2 H2B 108.1 . .
C4 C5 C6 111.8(4) . .
C4 C5 H5A 109.2 . .
C6 C5 H5A 109.2 . .
C4 C5 H5B 109.2 . .
C6 C5 H5B 109.2 . .
H5A C5 H5B 107.9 . .
C34 C35 H35A 109.5 . .
C34 C35 H35B 109.5 . .
H35A C35 H35B 109.5 . .
C34 C35 H35C 109.5 . .
H35A C35 H35C 109.5 . .
H35B C35 H35C 109.5 . .
C22 C21 H21A 109.5 . .
C22 C21 H21B 109.5 . .
H21A C21 H21B 109.5 . .
C22 C21 H21C 109.5 . .
H21A C21 H21C 109.5 . .
H21B C21 H21C 109.5 . .
C43 N4 C42 120.1(4) . .
C43 N4 H4C 120.0 . .
C42 N4 H4C 120.0 . .
C50 N3 C37 120.4(5) . .
C50 N3 H3C 119.8 . .
C37 N3 H3C 119.8 . .
N4 C43 C44 122.9(5) . .
N4 C43 H43A 118.6 . .
C44 C43 H43A 118.6 . .
C45 C44 C49 118.1(5) . .
C45 C44 C43 121.4(5) . .
C49 C44 C43 120.5(5) . .
N3 C37 C38 111.3(4) . .
N3 C37 C42 108.8(4) . .
C38 C37 C42 111.0(4) . .
N3 C37 H37A 108.6 . .
C38 C37 H37A 108.6 . .
C42 C37 H37A 108.6 . .
O12 C45 C46 120.1(6) . .
O12 C45 C44 119.6(5) . .
C46 C45 C44 120.3(6) . .
N4 C42 C41 109.0(4) . .
N4 C42 C37 109.4(4) . .
C41 C42 C37 110.2(4) . .
N4 C42 H42A 109.4 . .
C41 C42 H42A 109.4 . .
C37 C42 H42A 109.4 . .
C40 C41 C42 112.2(5) . .
C40 C41 H41A 109.2 . .
C42 C41 H41A 109.2 . .
C40 C41 H41B 109.2 . .
C42 C41 H41B 109.2 . .
H41A C41 H41B 107.9 . .
C37 C38 C39 111.4(4) . .
C37 C38 H38A 109.3 . .
C39 C38 H38A 109.3 . .
C37 C38 H38B 109.3 . .
C39 C38 H38B 109.3 . .
H38A C38 H38B 108.0 . .
C48 C49 C44 121.7(6) . .
C48 C49 H49A 119.2 . .
C44 C49 H49A 119.2 . .
C41 C40 C39 110.8(5) . .
C41 C40 H40A 109.5 . .
C39 C40 H40A 109.5 . .
C41 C40 H40B 109.5 . .
C39 C40 H40B 109.5 . .
H40A C40 H40B 108.1 . .
C38 C39 C40 111.2(5) . .
C38 C39 H39A 109.4 . .
C40 C39 H39A 109.4 . .
C38 C39 H39B 109.4 . .
C40 C39 H39B 109.4 . .
H39A C39 H39B 108.0 . .
N3 C50 C51 123.9(6) . .
N3 C50 H50A 118.1 . .
C51 C50 H50A 118.1 . .
C52 O13 H13A 109.5 . .
C45 O12 H12B 109.5 . .
C4 C3 C2 109.6(5) . .
C4 C3 H3A 109.7 . .
C2 C3 H3A 109.7 . .
C4 C3 H3B 109.7 . .
C2 C3 H3B 109.7 . .
H3A C3 H3B 108.2 . .
C5 C4 C3 111.4(6) . .
C5 C4 H4A 109.3 . .
C3 C4 H4A 109.3 . .
C5 C4 H4B 109.3 . .
C3 C4 H4B 109.3 . .
H4A C4 H4B 108.0 . .
O13 C52 C51 122.0(6) . .
O13 C52 C53 116.9(7) . .
C51 C52 C53 121.1(7) . .
C52 C51 C56 118.7(7) . .
C52 C51 C50 121.6(6) . .
C56 C51 C50 119.6(7) . .
C47 C46 C45 119.5(7) . .
C47 C46 H46A 120.2 . .
C45 C46 H46A 120.2 . .
C49 C48 C47 117.9(7) . .
C49 C48 H48A 121.0 . .
C47 C48 H48A 121.0 . .
C46 C47 C48 122.5(7) . .
C46 C47 H47A 118.8 . .
C48 C47 H47A 118.8 . .
C54 C53 C52 118.6(9) . .
C54 C53 H53A 120.7 . .
C52 C53 H53A 120.7 . .
C53 C54 C55 121.0(10) . .
C53 C54 H54A 119.5 . .
C55 C54 H54A 119.5 . .
C55 C56 C51 120.5(10) . .
C55 C56 H56A 119.7 . .
C51 C56 H56A 119.7 . .
C56 C55 C54 120.0(10) . .
C56 C55 H55A 120.0 . .
C54 C55 H55A 120.0 . .
N5 C57 C58 178.9(7) . .
C57 C58 H58A 109.5 . .
C57 C58 H58B 109.5 . .
H58A C58 H58B 109.5 . .
C57 C58 H58C 109.5 . .
H58A C58 H58C 109.5 . .
H58B C58 H58C 109.5 . .

loop_
_geom_bond_atom_site_label_1
_geom_bond_atom_site_label_2
_geom_bond_distance
_geom_bond_site_symmetry_2
Dy1 O7 2.305(3) .
Dy1 O9 2.305(3) .
Dy1 O3 2.341(3) 2_766
Dy1 O6 2.355(3) .
Dy1 O3 2.378(3) .
Dy1 O1 2.396(3) 2_766
Dy1 O2 2.396(3) .
Dy1 O8 2.543(3) .
Dy1 Dy2 3.6406(4) .
Dy1 Dy1 3.7832(5) 2_766
Dy1 Dy2 3.8584(4) 2_766
Dy2 O5 2.284(3) .
Dy2 O4 2.306(3) .
Dy2 O3 2.341(2) 2_766
Dy2 O1 2.360(3) .
Dy2 O2 2.381(3) .
Dy2 O8 2.429(3) .
Dy2 N1 2.507(3) .
Dy2 N2 2.518(4) .
Dy2 Dy1 3.8584(4) 2_766
O8 C29 1.272(4) .
O2 C13 1.348(5) .
O3 Dy1 2.341(3) 2_766
O3 Dy2 2.341(2) 2_766
O3 H3O 0.846(10) .
O6 C22 1.262(5) .
O7 C24 1.270(5) .
O9 C27 1.260(5) .
O1 C16 1.346(5) .
O1 Dy1 2.396(2) 2_766
O4 C32 1.271(5) .
O5 C34 1.265(5) .
N2 C7 1.282(6) .
N2 C6 1.485(6) .
N1 C14 1.291(6) .
N1 C1 1.471(5) .
C29 C28 1.390(6) .
C29 C30 1.503(6) .
C28 C27 1.402(6) .
C28 H28A 0.9300 .
C32 C33 1.374(6) .
C32 C31 1.508(6) .
C13 C12 1.377(6) .
C13 C8 1.419(6) .
C27 C26 1.517(6) .
C30 H30A 0.9600 .
C30 H30B 0.9600 .
C30 H30C 0.9600 .
C16 C15 1.406(6) .
C16 C17 1.411(6) .
C12 C11 1.382(6) .
C12 H12A 0.9300 .
C33 C34 1.383(6) .
C33 H33A 0.9300 .
C17 C18 1.383(6) .
C17 H17A 0.9300 .
C15 C20 1.410(6) .
C15 C14 1.438(7) .
C8 C9 1.405(6) .
C8 C7 1.456(7) .
C34 C35 1.513(6) .
C24 C23 1.382(7) .
C24 C25 1.514(6) .
C7 H7A 0.9300 .
C9 C10 1.375(8) .
C9 H9A 0.9300 .
C14 H14A 0.9300 .
C11 C10 1.379(7) .
C11 H11A 0.9300 .
C25 H25A 0.9600 .
C25 H25B 0.9600 .
C25 H25C 0.9600 .
C6 C5 1.534(7) .
C6 C1 1.542(7) .
C6 H6A 0.9800 .
C22 C23 1.391(7) .
C22 C21 1.505(6) .
C20 C19 1.376(8) .
C20 H20A 0.9300 .
C23 H23A 0.9300 .
C18 C19 1.383(8) .
C18 H18A 0.9300 .
C1 C2 1.496(7) .
C1 H1A 0.9800 .
C19 H19A 0.9300 .
C26 H26A 0.9600 .
C26 H26B 0.9600 .
C26 H26C 0.9600 .
C31 H31A 0.9600 .
C31 H31B 0.9600 .
C31 H31C 0.9600 .
C10 H10A 0.9300 .
C2 C3 1.536(7) .
C2 H2A 0.9700 .
C2 H2B 0.9700 .
C5 C4 1.521(8) .
C5 H5A 0.9700 .
C5 H5B 0.9700 .
C35 H35A 0.9600 .
C35 H35B 0.9600 .
C35 H35C 0.9600 .
C21 H21A 0.9600 .
C21 H21B 0.9600 .
C21 H21C 0.9600 .
N4 C43 1.265(6) .
N4 C42 1.461(6) .
N4 H4C 0.8600 .
N3 C50 1.253(6) .
N3 C37 1.449(6) .
N3 H3C 0.8600 .
C43 C44 1.449(7) .
C43 H43A 0.9300 .
C44 C45 1.391(7) .
C44 C49 1.395(8) .
C37 C38 1.513(7) .
C37 C42 1.541(7) .
C37 H37A 0.9800 .
C45 O12 1.349(7) .
C45 C46 1.380(8) .
C42 C41 1.525(7) .
C42 H42A 0.9800 .
C41 C40 1.511(7) .
C41 H41A 0.9700 .
C41 H41B 0.9700 .
C38 C39 1.516(7) .
C38 H38A 0.9700 .
C38 H38B 0.9700 .
C49 C48 1.369(8) .
C49 H49A 0.9300 .
C40 C39 1.518(8) .
C40 H40A 0.9700 .
C40 H40B 0.9700 .
C39 H39A 0.9700 .
C39 H39B 0.9700 .
C50 C51 1.448(8) .
C50 H50A 0.9300 .
O13 C52 1.345(7) .
O13 H13A 0.8200 .
O12 H12B 0.8200 .
C3 C4 1.524(8) .
C3 H3A 0.9700 .
C3 H3B 0.9700 .
C4 H4A 0.9700 .
C4 H4B 0.9700 .
C52 C51 1.380(9) .
C52 C53 1.398(9) .
C51 C56 1.395(9) .
C46 C47 1.350(10) .
C46 H46A 0.9300 .
C48 C47 1.377(10) .
C48 H48A 0.9300 .
C47 H47A 0.9300 .
C53 C54 1.374(13) .
C53 H53A 0.9300 .
C54 C55 1.379(15) .
C54 H54A 0.9300 .
C56 C55 1.368(13) .
C56 H56A 0.9300 .
C55 H55A 0.9300 .
C57 N5 1.129(7) .
C57 C58 1.444(8) .
C58 H58A 0.9600 .
C58 H58B 0.9600 .
C58 H58C 0.9600 .

loop_
_geom_torsion_atom_site_label_1
_geom_torsion_atom_site_label_2
_geom_torsion_atom_site_label_3
_geom_torsion_atom_site_label_4
_geom_torsion
_geom_torsion_site_symmetry_1
_geom_torsion_site_symmetry_4
O7 Dy1 Dy2 O5 114.4(3) . .
O9 Dy1 Dy2 O5 27.4(3) . .
O3 Dy1 Dy2 O5 -116.3(3) 2_766 .
O6 Dy1 Dy2 O5 -173.8(3) . .
O3 Dy1 Dy2 O5 -56.0(3) . .
O1 Dy1 Dy2 O5 -101.3(3) 2_766 .
O2 Dy1 Dy2 O5 112.2(3) . .
O8 Dy1 Dy2 O5 0.2(3) . .
Dy1 Dy1 Dy2 O5 -78.4(3) 2_766 .
Dy2 Dy1 Dy2 O5 -78.4(3) 2_766 .
O7 Dy1 Dy2 O4 54.55(11) . .
O9 Dy1 Dy2 O4 -32.42(11) . .
O3 Dy1 Dy2 O4 -176.11(12) 2_766 .
O6 Dy1 Dy2 O4 126.37(10) . .
O3 Dy1 Dy2 O4 -115.83(9) . .
O1 Dy1 Dy2 O4 -161.12(16) 2_766 .
O2 Dy1 Dy2 O4 52.37(13) . .
O8 Dy1 Dy2 O4 -59.67(12) . .
Dy1 Dy1 Dy2 O4 -138.20(8) 2_766 .
Dy2 Dy1 Dy2 O4 -138.20(8) 2_766 .
O7 Dy1 Dy2 O3 -129.34(12) . 2_766
O9 Dy1 Dy2 O3 143.69(12) . 2_766
O6 Dy1 Dy2 O3 -57.51(12) . 2_766
O3 Dy1 Dy2 O3 60.29(13) . 2_766
O1 Dy1 Dy2 O3 14.99(16) 2_766 2_766
O2 Dy1 Dy2 O3 -131.51(14) . 2_766
O8 Dy1 Dy2 O3 116.45(13) . 2_766
Dy1 Dy1 Dy2 O3 37.92(9) 2_766 2_766
Dy2 Dy1 Dy2 O3 37.92(9) 2_766 2_766
O7 Dy1 Dy2 O1 -178.13(10) . .
O9 Dy1 Dy2 O1 94.89(10) . .
O3 Dy1 Dy2 O1 -48.80(12) 2_766 .
O6 Dy1 Dy2 O1 -106.31(10) . .
O3 Dy1 Dy2 O1 11.49(8) . .
O1 Dy1 Dy2 O1 -33.81(19) 2_766 .
O2 Dy1 Dy2 O1 179.69(12) . .
O8 Dy1 Dy2 O1 67.65(11) . .
Dy1 Dy1 Dy2 O1 -10.88(7) 2_766 .
Dy2 Dy1 Dy2 O1 -10.88(7) 2_766 .
O7 Dy1 Dy2 O2 2.18(13) . .
O9 Dy1 Dy2 O2 -84.80(13) . .
O3 Dy1 Dy2 O2 131.51(14) 2_766 .
O6 Dy1 Dy2 O2 74.00(12) . .
O3 Dy1 Dy2 O2 -168.20(12) . .
O1 Dy1 Dy2 O2 146.50(17) 2_766 .
O8 Dy1 Dy2 O2 -112.04(13) . .
Dy1 Dy1 Dy2 O2 169.43(10) 2_766 .
Dy2 Dy1 Dy2 O2 169.43(10) 2_766 .
O7 Dy1 Dy2 O8 114.22(12) . .
O9 Dy1 Dy2 O8 27.24(12) . .
O3 Dy1 Dy2 O8 -116.45(13) 2_766 .
O6 Dy1 Dy2 O8 -173.96(12) . .
O3 Dy1 Dy2 O8 -56.16(11) . .
O1 Dy1 Dy2 O8 -101.46(16) 2_766 .
O2 Dy1 Dy2 O8 112.04(13) . .
Dy1 Dy1 Dy2 O8 -78.53(9) 2_766 .
Dy2 Dy1 Dy2 O8 -78.53(9) 2_766 .
O7 Dy1 Dy2 N1 -105.79(13) . .
O9 Dy1 Dy2 N1 167.23(12) . .
O3 Dy1 Dy2 N1 23.54(14) 2_766 .
O6 Dy1 Dy2 N1 -33.97(12) . .
O3 Dy1 Dy2 N1 83.83(11) . .
O1 Dy1 Dy2 N1 38.53(17) 2_766 .
O2 Dy1 Dy2 N1 -107.97(14) . .
O8 Dy1 Dy2 N1 139.99(13) . .
Dy1 Dy1 Dy2 N1 61.46(10) 2_766 .
Dy2 Dy1 Dy2 N1 61.46(10) 2_766 .
O7 Dy1 Dy2 N2 -35.19(12) . .
O9 Dy1 Dy2 N2 -122.16(12) . .
O3 Dy1 Dy2 N2 94.15(13) 2_766 .
O6 Dy1 Dy2 N2 36.63(11) . .
O3 Dy1 Dy2 N2 154.43(10) . .
O1 Dy1 Dy2 N2 109.14(16) 2_766 .
O2 Dy1 Dy2 N2 -37.37(13) . .
O8 Dy1 Dy2 N2 -149.41(12) . .
Dy1 Dy1 Dy2 N2 132.06(8) 2_766 .
Dy2 Dy1 Dy2 N2 132.06(8) 2_766 .
O7 Dy1 Dy2 Dy1 -167.25(8) . 2_766
O9 Dy1 Dy2 Dy1 105.78(8) . 2_766
O3 Dy1 Dy2 Dy1 -37.92(9) 2_766 2_766
O6 Dy1 Dy2 Dy1 -95.43(7) . 2_766
O3 Dy1 Dy2 Dy1 22.37(6) . 2_766
O1 Dy1 Dy2 Dy1 -22.92(14) 2_766 2_766
O2 Dy1 Dy2 Dy1 -169.43(10) . 2_766
O8 Dy1 Dy2 Dy1 78.53(9) . 2_766
Dy2 Dy1 Dy2 Dy1 0.0 2_766 2_766
O5 Dy2 O8 C29 12.4(4) . .
O4 Dy2 O8 C29 -47.6(3) . .
O3 Dy2 O8 C29 155.1(4) 2_766 .
O1 Dy2 O8 C29 82.4(3) . .
O2 Dy2 O8 C29 -127.2(3) . .
N1 Dy2 O8 C29 116.3(3) . .
N2 Dy2 O8 C29 -119.0(3) . .
Dy1 Dy2 O8 C29 -167.7(4) . .
Dy1 Dy2 O8 C29 116.7(3) 2_766 .
O5 Dy2 O8 Dy1 -179.95(9) . .
O4 Dy2 O8 Dy1 120.05(10) . .
O3 Dy2 O8 Dy1 -37.16(8) 2_766 .
O1 Dy2 O8 Dy1 -109.88(9) . .
O2 Dy2 O8 Dy1 40.51(8) . .
N1 Dy2 O8 Dy1 -75.99(19) . .
N2 Dy2 O8 Dy1 48.71(17) . .
Dy1 Dy2 O8 Dy1 -75.62(6) 2_766 .
O7 Dy1 O8 C29 71.6(3) . .
O9 Dy1 O8 C29 15.0(3) . .
O3 Dy1 O8 C29 -154.4(3) 2_766 .
O6 Dy1 O8 C29 176.0(3) . .
O3 Dy1 O8 C29 -74.4(3) . .
O1 Dy1 O8 C29 -54.4(4) 2_766 .
O2 Dy1 O8 C29 126.8(3) . .
Dy2 Dy1 O8 C29 167.8(4) . .
Dy1 Dy1 O8 C29 -113.6(3) 2_766 .
Dy2 Dy1 O8 C29 -74.0(3) 2_766 .
O7 Dy1 O8 Dy2 -96.22(12) . .
O9 Dy1 O8 Dy2 -152.74(12) . .
O3 Dy1 O8 Dy2 37.78(8) 2_766 .
O6 Dy1 O8 Dy2 8.20(16) . .
O3 Dy1 O8 Dy2 117.78(10) . .
O1 Dy1 O8 Dy2 137.83(10) 2_766 .
O2 Dy1 O8 Dy2 -40.96(9) . .
Dy1 Dy1 O8 Dy2 78.66(7) 2_766 .
Dy2 Dy1 O8 Dy2 118.16(6) 2_766 .
O5 Dy2 O2 C13 1.2(4) . .
O4 Dy2 O2 C13 30.6(3) . .
O3 Dy2 O2 C13 -172.8(3) 2_766 .
O1 Dy2 O2 C13 156.9(2) . .
O8 Dy2 O2 C13 113.2(3) . .
N1 Dy2 O2 C13 -105.0(3) . .
N2 Dy2 O2 C13 -61.1(3) . .
Dy1 Dy2 O2 C13 157.4(3) . .
Dy1 Dy2 O2 C13 166.7(3) 2_766 .
O5 Dy2 O2 Dy1 -156.18(14) . .
O4 Dy2 O2 Dy1 -126.78(12) . .
O3 Dy2 O2 Dy1 29.80(9) 2_766 .
O1 Dy2 O2 Dy1 -0.44(17) . .
O8 Dy2 O2 Dy1 -44.17(9) . .
N1 Dy2 O2 Dy1 97.67(13) . .
N2 Dy2 O2 Dy1 141.52(13) . .
Dy1 Dy2 O2 Dy1 9.35(9) 2_766 .
O7 Dy1 O2 C13 29.7(3) . .
O9 Dy1 O2 C13 -46.1(3) . .
O3 Dy1 O2 C13 178.0(3) 2_766 .
O6 Dy1 O2 C13 104.8(3) . .
O3 Dy1 O2 C13 -136.5(3) . .
O1 Dy1 O2 C13 72.6(4) 2_766 .
O8 Dy1 O2 C13 -109.6(3) . .
Dy2 Dy1 O2 C13 -152.2(4) . .
Dy1 Dy1 O2 C13 -161.8(3) 2_766 .
Dy2 Dy1 O2 C13 -177.6(2) 2_766 .
O7 Dy1 O2 Dy2 -178.12(11) . .
O9 Dy1 O2 Dy2 106.09(11) . .
O3 Dy1 O2 Dy2 -29.86(9) 2_766 .
O6 Dy1 O2 Dy2 -103.03(11) . .
O3 Dy1 O2 Dy2 15.72(15) . .
O1 Dy1 O2 Dy2 -135.2(2) 2_766 .
O8 Dy1 O2 Dy2 42.53(9) . .
Dy1 Dy1 O2 Dy2 -9.59(9) 2_766 .
Dy2 Dy1 O2 Dy2 -25.4(2) 2_766 .
O7 Dy1 O3 Dy1 159.86(12) . 2_766
O9 Dy1 O3 Dy1 -143.33(11) . 2_766
O3 Dy1 O3 Dy1 0.000(1) 2_766 2_766
O6 Dy1 O3 Dy1 57.44(13) . 2_766
O1 Dy1 O3 Dy1 123.97(12) 2_766 2_766
O2 Dy1 O3 Dy1 -44.82(14) . 2_766
O8 Dy1 O3 Dy1 -70.83(10) . 2_766
Dy2 Dy1 O3 Dy1 -34.75(8) . 2_766
Dy2 Dy1 O3 Dy1 109.81(13) 2_766 2_766
O7 Dy1 O3 Dy2 50.05(19) . 2_766
O9 Dy1 O3 Dy2 106.87(11) . 2_766
O3 Dy1 O3 Dy2 -109.81(13) 2_766 2_766
O6 Dy1 O3 Dy2 -52.37(13) . 2_766
O1 Dy1 O3 Dy2 14.16(9) 2_766 2_766
O2 Dy1 O3 Dy2 -154.63(10) . 2_766
O8 Dy1 O3 Dy2 179.36(12) . 2_766
Dy2 Dy1 O3 Dy2 -144.55(8) . 2_766
Dy1 Dy1 O3 Dy2 -109.81(13) 2_766 2_766
O7 Dy1 O6 C22 16.3(4) . .
O9 Dy1 O6 C22 28.3(5) . .
O3 Dy1 O6 C22 -140.2(4) 2_766 .
O3 Dy1 O6 C22 161.2(4) . .
O1 Dy1 O6 C22 101.2(4) 2_766 .
O2 Dy1 O6 C22 -67.2(4) . .
O8 Dy1 O6 C22 -111.6(4) . .
Dy2 Dy1 O6 C22 -106.1(4) . .
Dy1 Dy1 O6 C22 -168.7(4) 2_766 .
Dy2 Dy1 O6 C22 134.2(4) 2_766 .
O9 Dy1 O7 C24 171.7(4) . .
O3 Dy1 O7 C24 20.2(4) 2_766 .
O6 Dy1 O7 C24 -14.2(4) . .
O3 Dy1 O7 C24 -130.1(3) . .
O1 Dy1 O7 C24 -96.7(4) 2_766 .
O2 Dy1 O7 C24 68.5(4) . .
O8 Dy1 O7 C24 117.8(4) . .
Dy2 Dy1 O7 C24 67.0(4) . .
Dy1 Dy1 O7 C24 -39.3(6) 2_766 .
Dy2 Dy1 O7 C24 -100.4(4) 2_766 .
O7 Dy1 O9 C27 -157.1(4) . .
O3 Dy1 O9 C27 -4.9(5) 2_766 .
O6 Dy1 O9 C27 -169.0(4) . .
O3 Dy1 O9 C27 51.8(4) . .
O1 Dy1 O9 C27 120.4(4) 2_766 .
O2 Dy1 O9 C27 -78.7(4) . .
O8 Dy1 O9 C27 -19.1(4) . .
Dy2 Dy1 O9 C27 -37.8(4) . .
Dy1 Dy1 O9 C27 29.4(4) 2_766 .
Dy2 Dy1 O9 C27 85.1(4) 2_766 .
O5 Dy2 O1 C16 -20.7(3) . .
O4 Dy2 O1 C16 -79.0(3) . .
O3 Dy2 O1 C16 143.3(3) 2_766 .
O2 Dy2 O1 C16 173.9(3) . .
O8 Dy2 O1 C16 -145.3(3) . .
N1 Dy2 O1 C16 54.5(3) . .
N2 Dy2 O1 C16 56.1(3) . .
Dy1 Dy2 O1 C16 173.6(3) . .
Dy1 Dy2 O1 C16 157.4(3) 2_766 .
O5 Dy2 O1 Dy1 -178.10(13) . 2_766
O4 Dy2 O1 Dy1 123.60(11) . 2_766
O3 Dy2 O1 Dy1 -14.05(9) 2_766 2_766
O2 Dy2 O1 Dy1 16.49(18) . 2_766
O8 Dy2 O1 Dy1 57.32(10) . 2_766
N1 Dy2 O1 Dy1 -102.87(13) . 2_766
N2 Dy2 O1 Dy1 -101.34(16) . 2_766
Dy1 Dy2 O1 Dy1 16.20(10) . 2_766
O5 Dy2 O4 C32 4.1(4) . .
O3 Dy2 O4 C32 166.4(3) 2_766 .
O1 Dy2 O4 C32 65.9(4) . .
O2 Dy2 O4 C32 -157.8(4) . .
O8 Dy2 O4 C32 132.3(4) . .
N1 Dy2 O4 C32 -34.5(5) . .
N2 Dy2 O4 C32 -86.3(4) . .
Dy1 Dy2 O4 C32 170.2(4) . .
Dy1 Dy2 O4 C32 111.9(4) 2_766 .
O4 Dy2 O5 C34 4.3(4) . .
O3 Dy2 O5 C34 -155.5(4) 2_766 .
O1 Dy2 O5 C34 -128.5(5) . .
O2 Dy2 O5 C34 34.5(5) . .
O8 Dy2 O5 C34 -58.9(5) . .
N1 Dy2 O5 C34 157.1(5) . .
N2 Dy2 O5 C34 91.5(4) . .
Dy1 Dy2 O5 C34 -59.0(6) . .
Dy1 Dy2 O5 C34 -129.7(4) 2_766 .
O5 Dy2 N2 C7 -106.6(4) . .
O4 Dy2 N2 C7 -35.0(4) . .
O3 Dy2 N2 C7 105.9(4) 2_766 .
O1 Dy2 N2 C7 -179.6(3) . .
O2 Dy2 N2 C7 41.2(4) . .
O8 Dy2 N2 C7 33.2(4) . .
N1 Dy2 N2 C7 -178.0(4) . .
Dy1 Dy2 N2 C7 65.8(4) . .
Dy1 Dy2 N2 C7 128.1(3) 2_766 .
O5 Dy2 N2 C6 57.1(3) . .
O4 Dy2 N2 C6 128.7(3) . .
O3 Dy2 N2 C6 -90.5(3) 2_766 .
O1 Dy2 N2 C6 -16.0(4) . .
O2 Dy2 N2 C6 -155.1(3) . .
O8 Dy2 N2 C6 -163.2(3) . .
N1 Dy2 N2 C6 -14.4(3) . .
Dy1 Dy2 N2 C6 -130.6(3) . .
Dy1 Dy2 N2 C6 -68.3(3) 2_766 .
O5 Dy2 N1 C14 48.0(3) . .
O4 Dy2 N1 C14 86.2(4) . .
O3 Dy2 N1 C14 -107.2(3) 2_766 .
O1 Dy2 N1 C14 -36.1(3) . .
O2 Dy2 N1 C14 -169.3(3) . .
O8 Dy2 N1 C14 -71.1(4) . .
N2 Dy2 N1 C14 145.0(4) . .
Dy1 Dy2 N1 C14 -121.8(3) . .
Dy1 Dy2 N1 C14 -71.4(3) 2_766 .
O5 Dy2 N1 C1 -113.7(3) . .
O4 Dy2 N1 C1 -75.4(3) . .
O3 Dy2 N1 C1 91.2(3) 2_766 .
O1 Dy2 N1 C1 162.3(3) . .
O2 Dy2 N1 C1 29.0(3) . .
O8 Dy2 N1 C1 127.2(3) . .
N2 Dy2 N1 C1 -16.6(3) . .
Dy1 Dy2 N1 C1 76.5(3) . .
Dy1 Dy2 N1 C1 126.9(3) 2_766 .
Dy2 O8 C29 C28 155.9(3) . .
Dy1 O8 C29 C28 -7.5(6) . .
Dy2 O8 C29 C30 -24.0(5) . .
Dy1 O8 C29 C30 172.6(3) . .
O8 C29 C28 C27 -7.4(7) . .
C30 C29 C28 C27 172.5(4) . .
Dy2 O4 C32 C33 -8.7(7) . .
Dy2 O4 C32 C31 170.6(3) . .
Dy2 O2 C13 C12 -123.2(3) . .
Dy1 O2 C13 C12 24.5(5) . .
Dy2 O2 C13 C8 54.5(4) . .
Dy1 O2 C13 C8 -157.8(3) . .
Dy1 O9 C27 C28 14.6(7) . .
Dy1 O9 C27 C26 -167.2(3) . .
C29 C28 C27 O9 5.4(7) . .
C29 C28 C27 C26 -172.7(4) . .
Dy2 O1 C16 C15 -52.0(5) . .
Dy1 O1 C16 C15 101.6(4) 2_766 .
Dy2 O1 C16 C17 128.1(3) . .
Dy1 O1 C16 C17 -78.4(4) 2_766 .
O2 C13 C12 C11 176.0(4) . .
C8 C13 C12 C11 -1.8(6) . .
O4 C32 C33 C34 5.2(7) . .
C31 C32 C33 C34 -174.2(5) . .
O1 C16 C17 C18 179.3(4) . .
C15 C16 C17 C18 -0.7(6) . .
O1 C16 C15 C20 -178.2(4) . .
C17 C16 C15 C20 1.8(6) . .
O1 C16 C15 C14 3.6(6) . .
C17 C16 C15 C14 -176.5(4) . .
O2 C13 C8 C9 -179.0(4) . .
C12 C13 C8 C9 -1.2(6) . .
O2 C13 C8 C7 -0.9(6) . .
C12 C13 C8 C7 177.0(4) . .
Dy2 O5 C34 C33 -7.6(7) . .
Dy2 O5 C34 C35 174.4(3) . .
C32 C33 C34 O5 2.3(8) . .
C32 C33 C34 C35 -179.8(5) . .
Dy1 O7 C24 C23 7.0(7) . .
Dy1 O7 C24 C25 -176.0(3) . .
C6 N2 C7 C8 -178.9(4) . .
Dy2 N2 C7 C8 -15.6(7) . .
C9 C8 C7 N2 159.1(5) . .
C13 C8 C7 N2 -19.1(8) . .
C13 C8 C9 C10 3.4(8) . .
C7 C8 C9 C10 -175.0(5) . .
C1 N1 C14 C15 174.1(4) . .
Dy2 N1 C14 C15 12.4(6) . .
C16 C15 C14 N1 16.7(7) . .
C20 C15 C14 N1 -161.6(4) . .
C13 C12 C11 C10 2.9(7) . .
C7 N2 C6 C5 -32.4(6) . .
Dy2 N2 C6 C5 163.6(3) . .
C7 N2 C6 C1 -155.2(4) . .
Dy2 N2 C6 C1 40.8(5) . .
Dy1 O6 C22 C23 -11.3(7) . .
Dy1 O6 C22 C21 171.1(4) . .
C16 C15 C20 C19 -1.6(7) . .
C14 C15 C20 C19 176.8(4) . .
O7 C24 C23 C22 7.8(8) . .
C25 C24 C23 C22 -169.1(5) . .
O6 C22 C23 C24 -5.4(8) . .
C21 C22 C23 C24 172.1(5) . .
C16 C17 C18 C19 -0.8(7) . .
C14 N1 C1 C2 118.2(5) . .
Dy2 N1 C1 C2 -78.7(4) . .
C14 N1 C1 C6 -119.5(4) . .
Dy2 N1 C1 C6 43.6(4) . .
N2 C6 C1 N1 -53.3(5) . .
C5 C6 C1 N1 179.0(4) . .
N2 C6 C1 C2 69.5(5) . .
C5 C6 C1 C2 -58.2(5) . .
C15 C20 C19 C18 0.1(8) . .
C17 C18 C19 C20 1.0(8) . .
C8 C9 C10 C11 -2.4(8) . .
C12 C11 C10 C9 -0.8(8) . .
N1 C1 C2 C3 -178.3(4) . .
C6 C1 C2 C3 60.6(6) . .
N2 C6 C5 C4 -66.7(6) . .
C1 C6 C5 C4 55.3(6) . .
C42 N4 C43 C44 -178.3(4) . .
N4 C43 C44 C45 -2.2(8) . .
N4 C43 C44 C49 176.3(5) . .
C50 N3 C37 C38 141.4(5) . .
C50 N3 C37 C42 -96.0(6) . .
C49 C44 C45 O12 -178.7(5) . .
C43 C44 C45 O12 -0.2(8) . .
C49 C44 C45 C46 0.1(8) . .
C43 C44 C45 C46 178.7(5) . .
C43 N4 C42 C41 106.2(5) . .
C43 N4 C42 C37 -133.3(5) . .
N3 C37 C42 N4 62.5(5) . .
C38 C37 C42 N4 -174.7(4) . .
N3 C37 C42 C41 -177.7(4) . .
C38 C37 C42 C41 -54.9(6) . .
N4 C42 C41 C40 175.2(4) . .
C37 C42 C41 C40 55.2(6) . .
N3 C37 C38 C39 177.5(4) . .
C42 C37 C38 C39 56.1(6) . .
C45 C44 C49 C48 -0.5(8) . .
C43 C44 C49 C48 -179.0(5) . .
C42 C41 C40 C39 -55.7(7) . .
C37 C38 C39 C40 -56.5(6) . .
C41 C40 C39 C38 55.7(7) . .
C37 N3 C50 C51 175.7(6) . .
C1 C2 C3 C4 -58.7(7) . .
C6 C5 C4 C3 -55.5(7) . .
C2 C3 C4 C5 55.8(7) . .
O13 C52 C51 C56 177.8(7) . .
C53 C52 C51 C56 -2.5(11) . .
O13 C52 C51 C50 1.7(10) . .
C53 C52 C51 C50 -178.5(6) . .
N3 C50 C51 C52 3.4(11) . .
N3 C50 C51 C56 -172.6(8) . .
O12 C45 C46 C47 179.0(6) . .
C44 C45 C46 C47 0.1(10) . .
C44 C49 C48 C47 0.6(10) . .
C45 C46 C47 C48 0.0(12) . .
C49 C48 C47 C46 -0.3(11) . .
O13 C52 C53 C54 -179.5(8) . .
C51 C52 C53 C54 0.8(11) . .
C52 C53 C54 C55 2.3(17) . .
C52 C51 C56 C55 1.1(15) . .
C50 C51 C56 C55 177.3(10) . .
C51 C56 C55 C54 2(2) . .
C53 C54 C55 C56 -4(2) . .
